data_4302162
loop_
_publ_author_name
'Dinelli, Luis R.'
'Von Poelhsitz, Gustavo'
'Castellano, Eduardo E.'
'Ellena, Javier'
'Galembeck, S\'ergio E.'
'Batista, Alzir A.'

_publ_section_title
;
 On an Electrode Modified by a Supramolecular Ruthenium Mixed Valence
 (RuII/RuIII) Diphosphine-Porphyrin Assembly
;
_journal_coden_ASTM INOCAJ
_journal_issue 11
_journal_name_full 'Inorganic Chemistry'
_journal_page_first 4692
_journal_page_last 4700
_journal_paper_doi 10.1021/ic702471d
_journal_volume 48
_journal_year 2009
_chemical_compound_source 'synthesis as described'
_chemical_formula_moiety 'C33 H33 Cl3 N P2 Ru'
_chemical_formula_sum 'C33 H33 Cl3 N P2 Ru'
_chemical_formula_weight 712.96
_space_group_IT_number 15
_symmetry_cell_setting monoclinic
_symmetry_Int_Tables_number 15
_symmetry_space_group_name_Hall '-C 2yc'
_symmetry_space_group_name_H-M 'C 1 2/c 1'
_atom_sites_solution_hydrogens geom
_atom_sites_solution_primary direct
_atom_sites_solution_secondary difmap
_audit_conform_dict_location ftp://ftp.iucr.org/cifdics/cif_core2.1beta.dic
_audit_conform_dict_name cif_core.dic
_audit_conform_dict_version 2.1beta3
_audit_creation_date 1999-06-01T16:39:44-00:00
_audit_creation_method 'WinGX routine CIF_UPDATE'
_cell_angle_alpha 90
_cell_angle_beta 103.259(6)
_cell_angle_gamma 90
_cell_formula_units_Z 16
_cell_length_a 32.194(3)
_cell_length_b 11.0531(9)
_cell_length_c 35.705(3)
_cell_measurement_reflns_used 25
_cell_measurement_temperature 293(2)
_cell_measurement_theta_max 30.1
_cell_measurement_theta_min 20.0
_cell_measurement_wavelength 1.54184
_cell_volume 12366.7(19)
_computing_cell_refinement 'CAD4 Express (Enraf Nonius, 1994)'
_computing_data_collection 'CAD4 Express (Enraf Nonius, 1994)'
_computing_data_reduction 'XCAD4 (Harms & Wocadlo, 1995)'
_computing_molecular_graphics 'Ortep-3 for Windows (Farrugia, 1997)'
_computing_publication_material 'WinGX publication routines (Farrugia, 1998)'
_computing_structure_refinement 'SHELXL-97 (Sheldrick, 1997)'
_diffrn_ambient_temperature 293(2)
_diffrn_detector 'scintillation LiI'
_diffrn_detector_dtime 1.195
_diffrn_measured_fraction_theta_full 0.974
_diffrn_measured_fraction_theta_max 0.974
_diffrn_measurement_device '\k-geometry diffractometer'
_diffrn_measurement_device_type 'Enraf Nonius CAD4'
_diffrn_measurement_method 'non-profiled omega/2theta scans'
_diffrn_orient_matrix_type
;
  x-axis points to radiation source
  the matrix is specified in reciprocal space
;
_diffrn_orient_matrix_UB_11 0.15022E-1
_diffrn_orient_matrix_UB_12 -0.13033E-1
_diffrn_orient_matrix_UB_13 -0.02127
_diffrn_orient_matrix_UB_21 0.28056E-1
_diffrn_orient_matrix_UB_22 0.14518E-1
_diffrn_orient_matrix_UB_23 0.18375E-1
_diffrn_orient_matrix_UB_31 0.00237
_diffrn_orient_matrix_UB_32 -0.88344E-1
_diffrn_orient_matrix_UB_33 0.6156E-2
_diffrn_radiation_monochromator graphite
_diffrn_radiation_type CuK\a
_diffrn_radiation_wavelength 1.54184
_diffrn_reflns_av_R_equivalents 0.0211
_diffrn_reflns_av_sigmaI/netI 0.0309
_diffrn_reflns_limit_h_max 38
_diffrn_reflns_limit_h_min 0
_diffrn_reflns_limit_k_max 12
_diffrn_reflns_limit_k_min 0
_diffrn_reflns_limit_l_max 41
_diffrn_reflns_limit_l_min -42
_diffrn_reflns_number 10917
_diffrn_reflns_theta_full 66.94
_diffrn_reflns_theta_max 66.94
_diffrn_reflns_theta_min 2.82
_diffrn_source 'Enraf Nonius FR590'
_diffrn_standards_decay_% 0
_diffrn_standards_interval_time 30
_diffrn_standards_number 1
_exptl_absorpt_coefficient_mu 7.652
_exptl_absorpt_correction_T_max 0.5973
_exptl_absorpt_correction_T_min 0.3263
_exptl_absorpt_correction_type analytical
_exptl_absorpt_process_details
;
        (see. N.W. Alcock (1970). Cryst. Computing, p271)
;
_exptl_crystal_colour red
_exptl_crystal_density_diffrn 1.532
_exptl_crystal_density_method 'not measured'
_exptl_crystal_description prism
_exptl_crystal_F_000 5808
_exptl_crystal_size_max 0.35
_exptl_crystal_size_mid 0.114
_exptl_crystal_size_min 0.086
_refine_diff_density_max 0.911
_refine_diff_density_min -0.662
_refine_diff_density_rms 0.084
_refine_ls_extinction_coef 0.000070(5)
_refine_ls_extinction_expression Fc^*^=kFc[1+0.001xFc^2^\l^3^/sin(2\q)]^-1/4^
_refine_ls_extinction_method SHELXL
_refine_ls_goodness_of_fit_ref 1.03
_refine_ls_hydrogen_treatment noref
_refine_ls_matrix_type full
_refine_ls_number_parameters 722
_refine_ls_number_reflns 10727
_refine_ls_number_restraints 0
_refine_ls_restrained_S_all 1.03
_refine_ls_R_factor_all 0.0486
_refine_ls_R_factor_gt 0.0322
_refine_ls_shift/su_max 0.001
_refine_ls_shift/su_mean 0
_refine_ls_structure_factor_coef Fsqd
_refine_ls_weighting_scheme calc
_refine_ls_wR_factor_gt 0.0842
_refine_ls_wR_factor_ref 0.0924
_reflns_number_gt 8442
_reflns_number_total 10727
_reflns_threshold_expression >2sigma(I)
_cod_data_source_file ic702471d_si_002.cif
_cod_data_source_block s93
_cod_original_sg_symbol_H-M 'C 2/c'
_cod_database_code 4302162
_exptl_absorpt_correction_t_ave 0.4835
_diffrn_standards_decay_corr_max 1
_diffrn_standards_decay_corr_min 1

loop_
_symmetry_equiv_pos_as_xyz
'x, y, z'
'-x, y, -z+1/2'
'x+1/2, y+1/2, z'
'-x+1/2, y+1/2, -z+1/2'
'-x, -y, -z'
'x, -y, z-1/2'
'-x+1/2, -y+1/2, -z'
'x+1/2, -y+1/2, z-1/2'

loop_
_atom_site_label
_atom_site_type_symbol
_atom_site_fract_x
_atom_site_fract_y
_atom_site_fract_z
_atom_site_U_iso_or_equiv
_atom_site_adp_type
_atom_site_occupancy
_atom_site_symmetry_multiplicity
_atom_site_calc_flag
_atom_site_refinement_flags
_atom_site_disorder_assembly
_atom_site_disorder_group
Ru1 Ru 0.144019(7) 0.46656(2) 0.196906(6) 0.02777(8) Uani 1 1 d . . .
Cl11 Cl 0.17219(3) 0.48698(8) 0.26280(2) 0.0415(2) Uani 1 1 d . . .
Cl12 Cl 0.11606(3) 0.45366(8) 0.12978(2) 0.03936(19) Uani 1 1 d . . .
Cl13 Cl 0.18298(3) 0.28354(8) 0.19679(3) 0.0441(2) Uani 1 1 d . . .
P11 P 0.10913(3) 0.66249(7) 0.19296(2) 0.02990(18) Uani 1 1 d . . .
P12 P 0.08513(2) 0.35989(8) 0.20722(2) 0.02931(18) Uani 1 1 d . . .
N1 N 0.20216(9) 0.5526(3) 0.18749(8) 0.0387(7) Uani 1 1 d . . .
C11 C 0.06097(11) 0.6804(3) 0.15363(9) 0.0373(8) Uani 1 1 d . . .
H11A H 0.0576 0.766 0.1477 0.045 Uiso 1 1 calc R . .
H11B H 0.0665 0.6407 0.131 0.045 Uiso 1 1 calc R . .
C12 C 0.01849(11) 0.6335(3) 0.15953(11) 0.0424(8) Uani 1 1 d . . .
H12A H -0.0037 0.658 0.1376 0.051 Uiso 1 1 calc R . .
H12B H 0.0127 0.6726 0.1821 0.051 Uiso 1 1 calc R . .
C13 C 0.01528(12) 0.4973(4) 0.16448(11) 0.0450(9) Uani 1 1 d . . .
H13A H 0.0282 0.4573 0.1458 0.054 Uiso 1 1 calc R . .
H13B H -0.0146 0.4749 0.1588 0.054 Uiso 1 1 calc R . .
C14 C 0.03678(10) 0.4497(3) 0.20489(10) 0.0370(8) Uani 1 1 d . . .
H14A H 0.0163 0.4006 0.2142 0.044 Uiso 1 1 calc R . .
H14B H 0.044 0.5183 0.2221 0.044 Uiso 1 1 calc R . .
C111 C 0.21592(12) 0.5245(4) 0.15580(12) 0.0497(10) Uani 1 1 d . . .
H111 H 0.2014 0.4657 0.1392 0.06 Uiso 1 1 calc R . .
C112 C 0.25077(13) 0.5798(5) 0.14703(14) 0.0631(13) Uani 1 1 d . . .
H112 H 0.2596 0.5583 0.1249 0.076 Uiso 1 1 calc R . .
C113 C 0.27260(13) 0.6676(5) 0.17135(15) 0.0706(15) Uani 1 1 d . . .
H113 H 0.2956 0.7081 0.1654 0.085 Uiso 1 1 calc R . .
C114 C 0.25961(13) 0.6937(5) 0.20442(15) 0.0660(13) Uani 1 1 d . . .
H114 H 0.2743 0.7504 0.2217 0.079 Uiso 1 1 calc R . .
C115 C 0.22465(12) 0.6349(4) 0.21165(12) 0.0500(10) Uani 1 1 d . . .
H115 H 0.2162 0.6528 0.2342 0.06 Uiso 1 1 calc R . .
C121 C 0.14290(12) 0.7801(3) 0.17982(10) 0.0384(8) Uani 1 1 d . . .
C122 C 0.15032(13) 0.7799(4) 0.14295(11) 0.0493(9) Uani 1 1 d . . .
H122 H 0.1374 0.7213 0.1254 0.059 Uiso 1 1 calc R . .
C123 C 0.17643(16) 0.8650(4) 0.13198(15) 0.0674(13) Uani 1 1 d . . .
H123 H 0.1813 0.8631 0.1073 0.081 Uiso 1 1 calc R . .
C124 C 0.19512(19) 0.9522(5) 0.15740(18) 0.0825(17) Uani 1 1 d . . .
H124 H 0.2126 1.0101 0.1499 0.099 Uiso 1 1 calc R . .
C125 C 0.18834(18) 0.9550(4) 0.19399(18) 0.0766(15) Uani 1 1 d . . .
H125 H 0.2011 1.0147 0.2112 0.092 Uiso 1 1 calc R . .
C126 C 0.16242(14) 0.8686(4) 0.20534(13) 0.0553(10) Uani 1 1 d . . .
H126 H 0.1581 0.8702 0.2302 0.066 Uiso 1 1 calc R . .
C131 C 0.09100(11) 0.7307(3) 0.23330(9) 0.0347(7) Uani 1 1 d . . .
C132 C 0.07190(13) 0.8452(3) 0.22758(11) 0.0461(9) Uani 1 1 d . . .
H132 H 0.0705 0.8859 0.2045 0.055 Uiso 1 1 calc R . .
C133 C 0.05514(13) 0.8980(4) 0.25599(12) 0.0524(10) Uani 1 1 d . . .
H133 H 0.0424 0.9738 0.2519 0.063 Uiso 1 1 calc R . .
C134 C 0.05730(14) 0.8386(4) 0.29017(12) 0.0582(11) Uani 1 1 d . . .
H134 H 0.0461 0.8742 0.3093 0.07 Uiso 1 1 calc R . .
C135 C 0.07606(14) 0.7267(4) 0.29594(11) 0.0553(11) Uani 1 1 d . . .
H135 H 0.0774 0.6867 0.3191 0.066 Uiso 1 1 calc R . .
C136 C 0.09300(11) 0.6726(4) 0.26798(10) 0.0415(8) Uani 1 1 d . . .
H136 H 0.1058 0.5969 0.2724 0.05 Uiso 1 1 calc R . .
C141 C 0.06415(10) 0.2291(3) 0.17676(9) 0.0332(7) Uani 1 1 d . . .
C142 C 0.02440(11) 0.1835(3) 0.17928(11) 0.0423(8) Uani 1 1 d . . .
H142 H 0.009 0.2216 0.195 0.051 Uiso 1 1 calc R . .
C143 C 0.00764(13) 0.0813(4) 0.15841(12) 0.0502(10) Uani 1 1 d . . .
H143 H -0.0191 0.0525 0.1598 0.06 Uiso 1 1 calc R . .
C144 C 0.03040(13) 0.0231(3) 0.13588(11) 0.0491(10) Uani 1 1 d . . .
H144 H 0.0191 -0.0452 0.122 0.059 Uiso 1 1 calc R . .
C145 C 0.06978(14) 0.0654(4) 0.13380(12) 0.0503(10) Uani 1 1 d . . .
H145 H 0.0854 0.0243 0.1189 0.06 Uiso 1 1 calc R . .
C146 C 0.08671(12) 0.1692(3) 0.15364(11) 0.0428(8) Uani 1 1 d . . .
H146 H 0.1131 0.1984 0.1514 0.051 Uiso 1 1 calc R . .
C151 C 0.09366(10) 0.2879(3) 0.25443(9) 0.0341(7) Uani 1 1 d . . .
C152 C 0.07734(13) 0.3343(4) 0.28415(10) 0.0461(9) Uani 1 1 d . . .
H152 H 0.0621 0.4064 0.2808 0.055 Uiso 1 1 calc R . .
C153 C 0.08375(14) 0.2730(5) 0.31907(11) 0.0581(11) Uani 1 1 d . . .
H153 H 0.0726 0.304 0.3389 0.07 Uiso 1 1 calc R . .
C154 C 0.10655(14) 0.1670(4) 0.32436(12) 0.0600(12) Uani 1 1 d . . .
H154 H 0.1106 0.1258 0.3476 0.072 Uiso 1 1 calc R . .
C155 C 0.12324(14) 0.1222(4) 0.29551(13) 0.0591(11) Uani 1 1 d . . .
H155 H 0.1392 0.0513 0.2994 0.071 Uiso 1 1 calc R . .
C156 C 0.11681(12) 0.1808(4) 0.26040(11) 0.0478(9) Uani 1 1 d . . .
H156 H 0.128 0.1484 0.2408 0.057 Uiso 1 1 calc R . .
Ru2 Ru 0.347310(7) 0.42745(2) 0.055034(6) 0.02609(8) Uani 1 1 d . . .
Cl21 Cl 0.28488(3) 0.40334(9) 0.00692(2) 0.0429(2) Uani 1 1 d . . .
Cl22 Cl 0.40942(2) 0.42692(7) 0.10431(2) 0.03420(17) Uani 1 1 d . . .
Cl23 Cl 0.32222(2) 0.60699(7) 0.07908(2) 0.03561(18) Uani 1 1 d . . .
P21 P 0.37157(3) 0.23866(8) 0.03439(2) 0.03226(18) Uani 1 1 d . . .
P22 P 0.37896(2) 0.54463(7) 0.01507(2) 0.02767(17) Uani 1 1 d . . .
N2 N 0.31447(9) 0.3354(3) 0.09538(8) 0.0351(6) Uani 1 1 d . . .
C21 C 0.34936(13) 0.1953(3) -0.01584(10) 0.0450(9) Uani 1 1 d . . .
H21A H 0.3535 0.1088 -0.0179 0.054 Uiso 1 1 calc R . .
H21B H 0.3188 0.2092 -0.0212 0.054 Uiso 1 1 calc R . .
C22 C 0.36625(14) 0.2563(4) -0.04780(11) 0.0510(10) Uani 1 1 d . . .
H22A H 0.3521 0.2199 -0.0721 0.061 Uiso 1 1 calc R . .
H22B H 0.3964 0.2378 -0.0437 0.061 Uiso 1 1 calc R . .
C23 C 0.36100(13) 0.3937(4) -0.05183(9) 0.0445(9) Uani 1 1 d . . .
H23A H 0.3334 0.416 -0.0473 0.053 Uiso 1 1 calc R . .
H23B H 0.3611 0.4163 -0.0781 0.053 Uiso 1 1 calc R . .
C24 C 0.39599(11) 0.4667(3) -0.02410(9) 0.0365(7) Uani 1 1 d . . .
H24A H 0.4073 0.5264 -0.039 0.044 Uiso 1 1 calc R . .
H24B H 0.4191 0.412 -0.0129 0.044 Uiso 1 1 calc R . .
C211 C 0.32717(13) 0.3547(4) 0.13333(10) 0.0485(10) Uani 1 1 d . . .
H211 H 0.3504 0.4055 0.1421 0.058 Uiso 1 1 calc R . .
C212 C 0.30777(16) 0.3035(4) 0.15998(13) 0.0632(12) Uani 1 1 d . . .
H212 H 0.3181 0.3181 0.1861 0.076 Uiso 1 1 calc R . .
C213 C 0.27296(16) 0.2304(5) 0.14743(15) 0.0718(14) Uani 1 1 d . . .
H213 H 0.2589 0.1957 0.1648 0.086 Uiso 1 1 calc R . .
C214 C 0.25943(15) 0.2100(5) 0.10895(15) 0.0700(14) Uani 1 1 d . . .
H214 H 0.2359 0.1609 0.0997 0.084 Uiso 1 1 calc R . .
C215 C 0.28072(12) 0.2624(4) 0.08364(12) 0.0509(10) Uani 1 1 d . . .
H215 H 0.2713 0.2464 0.0575 0.061 Uiso 1 1 calc R . .
C221 C 0.35580(11) 0.1140(3) 0.06146(10) 0.0381(8) Uani 1 1 d . . .
C222 C 0.32432(14) 0.0307(4) 0.04539(13) 0.0553(11) Uani 1 1 d . . .
H222 H 0.3105 0.0364 0.0195 0.066 Uiso 1 1 calc R . .
C223 C 0.31371(17) -0.0601(4) 0.06783(16) 0.0731(14) Uani 1 1 d . . .
H223 H 0.2933 -0.117 0.0568 0.088 Uiso 1 1 calc R . .
C224 C 0.33274(18) -0.0679(4) 0.10614(16) 0.0738(15) Uani 1 1 d . . .
H224 H 0.3247 -0.1286 0.1211 0.089 Uiso 1 1 calc R . .
C225 C 0.36390(17) 0.0143(4) 0.12265(14) 0.0668(13) Uani 1 1 d . . .
H225 H 0.377 0.009 0.1487 0.08 Uiso 1 1 calc R . .
C226 C 0.37530(14) 0.1038(4) 0.10044(11) 0.0515(10) Uani 1 1 d . . .
H226 H 0.3964 0.1588 0.1116 0.062 Uiso 1 1 calc R . .
C231 C 0.42888(11) 0.2059(3) 0.04042(10) 0.0374(8) Uani 1 1 d . . .
C232 C 0.44023(14) 0.0870(4) 0.03440(12) 0.0528(10) Uani 1 1 d . . .
H232 H 0.4193 0.0279 0.0279 0.063 Uiso 1 1 calc R . .
C233 C 0.48296(16) 0.0569(4) 0.03818(14) 0.0635(13) Uani 1 1 d . . .
H233 H 0.4905 -0.0227 0.0344 0.076 Uiso 1 1 calc R . .
C234 C 0.51407(14) 0.1435(4) 0.04740(13) 0.0587(12) Uani 1 1 d . . .
H234 H 0.5425 0.123 0.0496 0.07 Uiso 1 1 calc R . .
C235 C 0.50303(13) 0.2606(4) 0.05332(11) 0.0511(10) Uani 1 1 d . . .
H235 H 0.5242 0.3191 0.0599 0.061 Uiso 1 1 calc R . .
C236 C 0.46077(11) 0.2925(3) 0.04963(10) 0.0394(8) Uani 1 1 d . . .
H236 H 0.4537 0.3725 0.0533 0.047 Uiso 1 1 calc R . .
C241 C 0.42701(10) 0.6255(3) 0.04001(9) 0.0313(7) Uani 1 1 d . . .
C242 C 0.46685(11) 0.6075(3) 0.03217(10) 0.0405(8) Uani 1 1 d . . .
H242 H 0.4704 0.5478 0.0148 0.049 Uiso 1 1 calc R . .
C243 C 0.50161(11) 0.6781(4) 0.05007(12) 0.0477(9) Uani 1 1 d . . .
H243 H 0.5282 0.6654 0.0446 0.057 Uiso 1 1 calc R . .
C244 C 0.49657(12) 0.7663(4) 0.07569(11) 0.0468(9) Uani 1 1 d . . .
H244 H 0.5198 0.8132 0.0877 0.056 Uiso 1 1 calc R . .
C245 C 0.45724(12) 0.7854(4) 0.08367(11) 0.0459(9) Uani 1 1 d . . .
H245 H 0.4539 0.8458 0.1009 0.055 Uiso 1 1 calc R . .
C246 C 0.42238(11) 0.7147(3) 0.06604(10) 0.0403(8) Uani 1 1 d . . .
H246 H 0.396 0.7273 0.0718 0.048 Uiso 1 1 calc R . .
C251 C 0.34959(10) 0.6730(3) -0.01108(9) 0.0330(7) Uani 1 1 d . . .
C252 C 0.37278(12) 0.7579(3) -0.02722(11) 0.0442(9) Uani 1 1 d . . .
H252 H 0.4019 0.7468 -0.0248 0.053 Uiso 1 1 calc R . .
C253 C 0.35292(13) 0.8582(4) -0.04676(11) 0.0479(9) Uani 1 1 d . . .
H253 H 0.3688 0.9141 -0.0571 0.058 Uiso 1 1 calc R . .
C254 C 0.31017(14) 0.8749(4) -0.05086(11) 0.0514(10) Uani 1 1 d . . .
H254 H 0.2969 0.9423 -0.0639 0.062 Uiso 1 1 calc R . .
C255 C 0.28649(13) 0.7919(4) -0.03567(12) 0.0543(10) Uani 1 1 d . . .
H255 H 0.2573 0.8033 -0.0387 0.065 Uiso 1 1 calc R . .
C256 C 0.30619(11) 0.6913(4) -0.01579(10) 0.0420(8) Uani 1 1 d . . .
H256 H 0.29 0.6359 -0.0056 0.05 Uiso 1 1 calc R . .

loop_
_atom_site_aniso_label
_atom_site_aniso_U_11
_atom_site_aniso_U_22
_atom_site_aniso_U_33
_atom_site_aniso_U_23
_atom_site_aniso_U_13
_atom_site_aniso_U_12
Ru1 0.02907(13) 0.02506(14) 0.03024(13) 0.00166(9) 0.00897(9) -0.00107(9)
Cl11 0.0399(4) 0.0474(5) 0.0346(4) 0.0027(4) 0.0035(3) -0.0002(4)
Cl12 0.0482(5) 0.0392(5) 0.0318(4) -0.0015(3) 0.0116(3) -0.0007(4)
Cl13 0.0424(4) 0.0324(5) 0.0601(5) 0.0029(4) 0.0171(4) 0.0073(4)
P11 0.0365(4) 0.0248(4) 0.0288(4) 0.0019(3) 0.0082(3) 0.0009(3)
P12 0.0301(4) 0.0273(4) 0.0315(4) 0.0011(3) 0.0091(3) -0.0033(3)
N1 0.0359(15) 0.0392(18) 0.0429(16) 0.0100(13) 0.0129(12) -0.0003(13)
C11 0.0433(18) 0.0308(19) 0.0345(17) 0.0031(14) 0.0021(14) 0.0068(15)
C12 0.0377(18) 0.040(2) 0.0451(19) 0.0018(16) -0.0002(15) 0.0064(16)
C13 0.0379(19) 0.043(2) 0.049(2) -0.0012(17) -0.0016(16) -0.0014(16)
C14 0.0327(17) 0.0318(19) 0.0472(19) -0.0019(15) 0.0105(15) -0.0018(14)
C111 0.0394(19) 0.058(3) 0.056(2) 0.005(2) 0.0202(17) -0.0013(18)
C112 0.039(2) 0.089(4) 0.067(3) 0.023(3) 0.023(2) 0.006(2)
C113 0.033(2) 0.089(4) 0.087(3) 0.038(3) 0.008(2) -0.015(2)
C114 0.045(2) 0.068(3) 0.077(3) 0.018(3) -0.002(2) -0.021(2)
C115 0.041(2) 0.050(2) 0.052(2) 0.0058(19) -0.0018(17) -0.0119(18)
C121 0.0459(19) 0.0216(18) 0.049(2) 0.0013(15) 0.0136(16) -0.0002(15)
C122 0.066(3) 0.038(2) 0.049(2) 0.0089(17) 0.0224(19) 0.0017(19)
C123 0.084(3) 0.057(3) 0.072(3) 0.019(2) 0.039(3) -0.003(3)
C124 0.100(4) 0.047(3) 0.113(5) 0.009(3) 0.051(4) -0.024(3)
C125 0.094(4) 0.036(3) 0.104(4) -0.013(3) 0.031(3) -0.029(2)
C126 0.066(3) 0.039(2) 0.064(3) -0.0092(19) 0.022(2) -0.012(2)
C131 0.0402(18) 0.0297(19) 0.0351(17) -0.0031(14) 0.0108(14) -0.0012(14)
C132 0.056(2) 0.037(2) 0.047(2) 0.0021(17) 0.0146(17) 0.0072(17)
C133 0.052(2) 0.045(2) 0.061(2) -0.010(2) 0.0145(19) 0.0078(19)
C134 0.063(3) 0.065(3) 0.050(2) -0.020(2) 0.019(2) 0.008(2)
C135 0.062(3) 0.069(3) 0.0377(19) -0.0020(19) 0.0176(18) 0.008(2)
C136 0.047(2) 0.044(2) 0.0342(17) -0.0015(15) 0.0093(15) 0.0087(17)
C141 0.0383(17) 0.0258(18) 0.0336(16) 0.0020(13) 0.0042(13) -0.0031(14)
C142 0.0433(19) 0.035(2) 0.048(2) -0.0034(16) 0.0103(16) -0.0075(16)
C143 0.049(2) 0.038(2) 0.058(2) 0.0050(18) 0.0031(18) -0.0149(18)
C144 0.061(2) 0.029(2) 0.048(2) -0.0020(16) -0.0062(18) -0.0043(18)
C145 0.063(3) 0.035(2) 0.052(2) -0.0096(17) 0.0117(19) 0.0011(18)
C146 0.043(2) 0.037(2) 0.049(2) -0.0058(17) 0.0121(16) -0.0026(16)
C151 0.0334(16) 0.035(2) 0.0332(16) 0.0047(14) 0.0068(13) -0.0100(14)
C152 0.054(2) 0.046(2) 0.0403(19) 0.0032(17) 0.0148(17) -0.0078(18)
C153 0.064(3) 0.075(3) 0.038(2) 0.006(2) 0.0167(19) -0.016(2)
C154 0.065(3) 0.067(3) 0.043(2) 0.022(2) 0.0022(19) -0.021(2)
C155 0.057(3) 0.054(3) 0.059(3) 0.024(2) 0.000(2) -0.001(2)
C156 0.048(2) 0.046(2) 0.049(2) 0.0104(18) 0.0096(17) 0.0024(18)
Ru2 0.02579(12) 0.02425(14) 0.02774(12) -0.00146(9) 0.00515(9) -0.00190(9)
Cl21 0.0347(4) 0.0455(5) 0.0424(4) -0.0012(4) -0.0040(3) -0.0070(4)
Cl22 0.0312(4) 0.0380(5) 0.0308(4) -0.0034(3) 0.0018(3) -0.0016(3)
Cl23 0.0359(4) 0.0316(4) 0.0414(4) -0.0026(3) 0.0134(3) 0.0048(3)
P21 0.0377(4) 0.0238(4) 0.0338(4) -0.0043(3) 0.0051(3) -0.0011(3)
P22 0.0281(4) 0.0272(4) 0.0287(4) 0.0002(3) 0.0085(3) 0.0011(3)
N2 0.0357(14) 0.0299(16) 0.0418(15) 0.0052(12) 0.0132(12) -0.0011(12)
C21 0.060(2) 0.030(2) 0.0414(19) -0.0109(15) 0.0049(17) -0.0062(17)
C22 0.071(3) 0.045(2) 0.0379(19) -0.0141(17) 0.0127(18) -0.003(2)
C23 0.057(2) 0.048(2) 0.0270(16) -0.0025(15) 0.0078(15) -0.0015(18)
C24 0.0426(19) 0.033(2) 0.0361(17) -0.0018(14) 0.0131(14) 0.0024(15)
C211 0.055(2) 0.054(3) 0.041(2) -0.0029(17) 0.0207(17) -0.0132(19)
C212 0.080(3) 0.068(3) 0.051(2) 0.000(2) 0.034(2) -0.015(3)
C213 0.081(3) 0.067(3) 0.081(3) 0.009(3) 0.046(3) -0.020(3)
C214 0.056(3) 0.079(4) 0.078(3) 0.008(3) 0.020(2) -0.032(3)
C215 0.044(2) 0.051(3) 0.055(2) 0.0023(19) 0.0062(17) -0.0179(18)
C221 0.046(2) 0.0150(17) 0.051(2) -0.0009(14) 0.0063(16) -0.0012(14)
C222 0.060(3) 0.043(2) 0.059(2) -0.001(2) 0.006(2) -0.019(2)
C223 0.077(3) 0.046(3) 0.091(4) 0.001(2) 0.007(3) -0.029(2)
C224 0.100(4) 0.041(3) 0.080(3) 0.016(2) 0.020(3) -0.021(3)
C225 0.095(4) 0.041(3) 0.060(3) 0.013(2) 0.007(2) -0.012(2)
C226 0.063(3) 0.035(2) 0.051(2) 0.0056(18) 0.0009(19) -0.0083(19)
C231 0.0450(19) 0.030(2) 0.0375(17) 0.0009(14) 0.0101(15) 0.0047(15)
C232 0.065(3) 0.033(2) 0.067(3) 0.0009(19) 0.028(2) 0.0087(18)
C233 0.081(3) 0.042(3) 0.079(3) 0.013(2) 0.041(3) 0.027(2)
C234 0.053(2) 0.068(3) 0.062(3) 0.015(2) 0.028(2) 0.024(2)
C235 0.045(2) 0.065(3) 0.045(2) 0.0031(19) 0.0146(17) 0.0040(19)
C236 0.0418(19) 0.038(2) 0.0386(18) -0.0028(15) 0.0104(15) 0.0057(16)
C241 0.0300(16) 0.0300(18) 0.0330(16) 0.0027(13) 0.0053(13) -0.0021(13)
C242 0.0352(18) 0.038(2) 0.049(2) -0.0031(16) 0.0112(15) 0.0012(15)
C243 0.0279(17) 0.053(2) 0.063(2) 0.005(2) 0.0120(16) -0.0014(16)
C244 0.041(2) 0.050(2) 0.045(2) 0.0047(18) -0.0011(16) -0.0137(17)
C245 0.055(2) 0.040(2) 0.0425(19) -0.0091(16) 0.0100(17) -0.0140(18)
C246 0.0408(19) 0.042(2) 0.0401(18) -0.0032(16) 0.0130(15) -0.0051(16)
C251 0.0369(17) 0.0313(18) 0.0302(15) 0.0012(13) 0.0065(13) 0.0039(14)
C252 0.044(2) 0.043(2) 0.047(2) 0.0105(17) 0.0137(16) 0.0034(17)
C253 0.063(2) 0.039(2) 0.042(2) 0.0121(16) 0.0127(18) -0.0008(18)
C254 0.062(3) 0.041(2) 0.044(2) 0.0089(17) -0.0026(18) 0.0108(19)
C255 0.042(2) 0.052(3) 0.062(2) 0.009(2) -0.0021(18) 0.0106(19)
C256 0.0358(18) 0.041(2) 0.048(2) 0.0051(16) 0.0071(15) 0.0028(16)

loop_
_atom_type_symbol
_atom_type_description
_atom_type_scat_dispersion_real
_atom_type_scat_dispersion_imag
_atom_type_scat_source
C C 0.0181 0.0091 'International Tables Vol C Tables 4.2.6.8 and 6.1.1.4'
H H 0 0 'International Tables Vol C Tables 4.2.6.8 and 6.1.1.4'
Cl Cl 0.3639 0.7018 'International Tables Vol C Tables 4.2.6.8 and 6.1.1.4'
Ru Ru 0.0552 3.296 'International Tables Vol C Tables 4.2.6.8 and 6.1.1.4'
P P 0.2955 0.4335 'International Tables Vol C Tables 4.2.6.8 and 6.1.1.4'
N N 0.0311 0.018 'International Tables Vol C Tables 4.2.6.8 and 6.1.1.4'

loop_
_exptl_crystal_face_index_h
_exptl_crystal_face_index_k
_exptl_crystal_face_index_l
_exptl_crystal_face_perp_dist
1 0 -1 0.043
-1 0 1 0.043
0 1 0 0.175
0 -1 0 0.175
0 0 1 0.057
0 0 -1 0.057

loop_
_geom_angle_atom_site_label_1
_geom_angle_atom_site_label_2
_geom_angle_atom_site_label_3
_geom_angle
_geom_angle_site_symmetry_1
_geom_angle_site_symmetry_3
_geom_angle_publ_flag
N1 Ru1 Cl11 87.97(8) . . ?
N1 Ru1 P12 175.30(8) . . ?
Cl11 Ru1 P12 91.82(3) . . ?
N1 Ru1 Cl12 90.61(8) . . ?
Cl11 Ru1 Cl12 177.83(3) . . ?
P12 Ru1 Cl12 89.73(3) . . ?
N1 Ru1 Cl13 84.25(8) . . ?
Cl11 Ru1 Cl13 90.05(3) . . ?
P12 Ru1 Cl13 91.05(3) . . ?
Cl12 Ru1 Cl13 91.45(3) . . ?
N1 Ru1 P11 90.23(8) . . ?
Cl11 Ru1 P11 92.29(3) . . ?
P12 Ru1 P11 94.47(3) . . ?
Cl12 Ru1 P11 86.07(3) . . ?
Cl13 Ru1 P11 173.93(3) . . ?
C121 P11 C131 102.98(16) . . ?
C121 P11 C11 100.02(16) . . ?
C131 P11 C11 100.95(16) . . ?
C121 P11 Ru1 110.81(12) . . ?
C131 P11 Ru1 123.16(11) . . ?
C11 P11 Ru1 115.82(12) . . ?
C151 P12 C14 102.96(16) . . ?
C151 P12 C141 99.21(15) . . ?
C14 P12 C141 101.89(16) . . ?
C151 P12 Ru1 114.22(10) . . ?
C14 P12 Ru1 115.58(12) . . ?
C141 P12 Ru1 120.32(11) . . ?
C111 N1 C115 117.6(3) . . ?
C111 N1 Ru1 119.1(3) . . ?
C115 N1 Ru1 123.2(3) . . ?
C12 C11 P11 118.8(2) . . ?
C12 C11 H11A 107.6 . . ?
P11 C11 H11A 107.6 . . ?
C12 C11 H11B 107.6 . . ?
P11 C11 H11B 107.6 . . ?
H11A C11 H11B 107.0 . . ?
C11 C12 C13 116.1(3) . . ?
C11 C12 H12A 108.3 . . ?
C13 C12 H12A 108.3 . . ?
C11 C12 H12B 108.3 . . ?
C13 C12 H12B 108.3 . . ?
H12A C12 H12B 107.4 . . ?
C12 C13 C14 114.7(3) . . ?
C12 C13 H13A 108.6 . . ?
C14 C13 H13A 108.6 . . ?
C12 C13 H13B 108.6 . . ?
C14 C13 H13B 108.6 . . ?
H13A C13 H13B 107.6 . . ?
C13 C14 P12 114.9(3) . . ?
C13 C14 H14A 108.5 . . ?
P12 C14 H14A 108.5 . . ?
C13 C14 H14B 108.5 . . ?
P12 C14 H14B 108.5 . . ?
H14A C14 H14B 107.5 . . ?
N1 C111 C112 122.2(4) . . ?
N1 C111 H111 118.9 . . ?
C112 C111 H111 118.9 . . ?
C111 C112 C113 119.5(4) . . ?
C111 C112 H112 120.2 . . ?
C113 C112 H112 120.2 . . ?
C114 C113 C112 118.5(4) . . ?
C114 C113 H113 120.8 . . ?
C112 C113 H113 120.8 . . ?
C113 C114 C115 119.2(5) . . ?
C113 C114 H114 120.4 . . ?
C115 C114 H114 120.4 . . ?
N1 C115 C114 122.9(4) . . ?
N1 C115 H115 118.6 . . ?
C114 C115 H115 118.6 . . ?
C126 C121 C122 118.2(4) . . ?
C126 C121 P11 122.8(3) . . ?
C122 C121 P11 119.0(3) . . ?
C123 C122 C121 121.1(4) . . ?
C123 C122 H122 119.4 . . ?
C121 C122 H122 119.4 . . ?
C124 C123 C122 119.9(5) . . ?
C124 C123 H123 120.1 . . ?
C122 C123 H123 120.1 . . ?
C123 C124 C125 120.4(4) . . ?
C123 C124 H124 119.8 . . ?
C125 C124 H124 119.8 . . ?
C124 C125 C126 120.0(5) . . ?
C124 C125 H125 120.0 . . ?
C126 C125 H125 120.0 . . ?
C121 C126 C125 120.4(4) . . ?
C121 C126 H126 119.8 . . ?
C125 C126 H126 119.8 . . ?
C136 C131 C132 118.6(3) . . ?
C136 C131 P11 123.6(3) . . ?
C132 C131 P11 117.7(3) . . ?
C133 C132 C131 120.4(4) . . ?
C133 C132 H132 119.8 . . ?
C131 C132 H132 119.8 . . ?
C134 C133 C132 120.1(4) . . ?
C134 C133 H133 119.9 . . ?
C132 C133 H133 119.9 . . ?
C135 C134 C133 119.7(4) . . ?
C135 C134 H134 120.2 . . ?
C133 C134 H134 120.2 . . ?
C134 C135 C136 121.1(4) . . ?
C134 C135 H135 119.4 . . ?
C136 C135 H135 119.4 . . ?
C135 C136 C131 120.1(4) . . ?
C135 C136 H136 120.0 . . ?
C131 C136 H136 120.0 . . ?
C146 C141 C142 118.6(3) . . ?
C146 C141 P12 123.7(3) . . ?
C142 C141 P12 117.6(3) . . ?
C143 C142 C141 120.4(4) . . ?
C143 C142 H142 119.8 . . ?
C141 C142 H142 119.8 . . ?
C144 C143 C142 120.2(4) . . ?
C144 C143 H143 119.9 . . ?
C142 C143 H143 119.9 . . ?
C143 C144 C145 119.9(4) . . ?
C143 C144 H144 120.0 . . ?
C145 C144 H144 120.0 . . ?
C144 C145 C146 120.9(4) . . ?
C144 C145 H145 119.6 . . ?
C146 C145 H145 119.6 . . ?
C141 C146 C145 119.9(4) . . ?
C141 C146 H146 120.0 . . ?
C145 C146 H146 120.0 . . ?
C152 C151 C156 118.8(3) . . ?
C152 C151 P12 122.8(3) . . ?
C156 C151 P12 118.3(3) . . ?
C151 C152 C153 120.1(4) . . ?
C151 C152 H152 120.0 . . ?
C153 C152 H152 120.0 . . ?
C154 C153 C152 120.2(4) . . ?
C154 C153 H153 119.9 . . ?
C152 C153 H153 119.9 . . ?
C155 C154 C153 119.9(4) . . ?
C155 C154 H154 120.1 . . ?
C153 C154 H154 120.1 . . ?
C154 C155 C156 120.9(4) . . ?
C154 C155 H155 119.6 . . ?
C156 C155 H155 119.6 . . ?
C155 C156 C151 120.1(4) . . ?
C155 C156 H156 120.0 . . ?
C151 C156 H156 120.0 . . ?
N2 Ru2 P22 173.46(8) . . ?
N2 Ru2 Cl21 88.14(8) . . ?
P22 Ru2 Cl21 92.08(3) . . ?
N2 Ru2 Cl22 87.88(7) . . ?
P22 Ru2 Cl22 92.50(3) . . ?
Cl21 Ru2 Cl22 173.24(3) . . ?
N2 Ru2 Cl23 84.06(8) . . ?
P22 Ru2 Cl23 89.40(3) . . ?
Cl21 Ru2 Cl23 93.12(3) . . ?
Cl22 Ru2 Cl23 91.90(3) . . ?
N2 Ru2 P21 92.16(8) . . ?
P22 Ru2 P21 94.38(3) . . ?
Cl21 Ru2 P21 87.76(3) . . ?
Cl22 Ru2 P21 86.94(3) . . ?
Cl23 Ru2 P21 176.08(3) . . ?
C221 P21 C21 103.15(17) . . ?
C221 P21 C231 100.54(16) . . ?
C21 P21 C231 102.59(17) . . ?
C221 P21 Ru2 110.15(12) . . ?
C21 P21 Ru2 116.44(13) . . ?
C231 P21 Ru2 121.45(12) . . ?
C24 P22 C241 103.49(16) . . ?
C24 P22 C251 100.64(15) . . ?
C241 P22 C251 98.58(15) . . ?
C24 P22 Ru2 117.17(12) . . ?
C241 P22 Ru2 114.40(10) . . ?
C251 P22 Ru2 119.66(11) . . ?
C211 N2 C215 116.7(3) . . ?
C211 N2 Ru2 120.2(2) . . ?
C215 N2 Ru2 123.1(2) . . ?
C22 C21 P21 119.2(3) . . ?
C22 C21 H21A 107.5 . . ?
P21 C21 H21A 107.5 . . ?
C22 C21 H21B 107.5 . . ?
P21 C21 H21B 107.5 . . ?
H21A C21 H21B 107.0 . . ?
C21 C22 C23 117.2(3) . . ?
C21 C22 H22A 108.0 . . ?
C23 C22 H22A 108.0 . . ?
C21 C22 H22B 108.0 . . ?
C23 C22 H22B 108.0 . . ?
H22A C22 H22B 107.2 . . ?
C22 C23 C24 114.2(3) . . ?
C22 C23 H23A 108.7 . . ?
C24 C23 H23A 108.7 . . ?
C22 C23 H23B 108.7 . . ?
C24 C23 H23B 108.7 . . ?
H23A C23 H23B 107.6 . . ?
C23 C24 P22 115.6(2) . . ?
C23 C24 H24A 108.4 . . ?
P22 C24 H24A 108.4 . . ?
C23 C24 H24B 108.4 . . ?
P22 C24 H24B 108.4 . . ?
H24A C24 H24B 107.4 . . ?
N2 C211 C212 123.6(4) . . ?
N2 C211 H211 118.2 . . ?
C212 C211 H211 118.2 . . ?
C213 C212 C211 118.9(4) . . ?
C213 C212 H212 120.5 . . ?
C211 C212 H212 120.5 . . ?
C214 C213 C212 118.4(4) . . ?
C214 C213 H213 120.8 . . ?
C212 C213 H213 120.8 . . ?
C213 C214 C215 120.0(4) . . ?
C213 C214 H214 120.0 . . ?
C215 C214 H214 120.0 . . ?
N2 C215 C214 122.4(4) . . ?
N2 C215 H215 118.8 . . ?
C214 C215 H215 118.8 . . ?
C222 C221 C226 118.5(4) . . ?
C222 C221 P21 123.2(3) . . ?
C226 C221 P21 118.3(3) . . ?
C223 C222 C221 119.8(4) . . ?
C223 C222 H222 120.1 . . ?
C221 C222 H222 120.1 . . ?
C224 C223 C222 121.0(4) . . ?
C224 C223 H223 119.5 . . ?
C222 C223 H223 119.5 . . ?
C223 C224 C225 120.0(4) . . ?
C223 C224 H224 120.0 . . ?
C225 C224 H224 120.0 . . ?
C226 C225 C224 119.5(4) . . ?
C226 C225 H225 120.2 . . ?
C224 C225 H225 120.2 . . ?
C225 C226 C221 121.2(4) . . ?
C225 C226 H226 119.4 . . ?
C221 C226 H226 119.4 . . ?
C236 C231 C232 118.8(3) . . ?
C236 C231 P21 124.0(3) . . ?
C232 C231 P21 117.2(3) . . ?
C233 C232 C231 119.9(4) . . ?
C233 C232 H232 120.0 . . ?
C231 C232 H232 120.0 . . ?
C234 C233 C232 120.5(4) . . ?
C234 C233 H233 119.7 . . ?
C232 C233 H233 119.7 . . ?
C233 C234 C235 119.7(4) . . ?
C233 C234 H234 120.1 . . ?
C235 C234 H234 120.1 . . ?
C234 C235 C236 120.7(4) . . ?
C234 C235 H235 119.7 . . ?
C236 C235 H235 119.7 . . ?
C235 C236 C231 120.4(4) . . ?
C235 C236 H236 119.8 . . ?
C231 C236 H236 119.8 . . ?
C246 C241 C242 118.9(3) . . ?
C246 C241 P22 117.7(2) . . ?
C242 C241 P22 123.3(3) . . ?
C241 C242 C243 120.6(3) . . ?
C241 C242 H242 119.7 . . ?
C243 C242 H242 119.7 . . ?
C244 C243 C242 119.9(3) . . ?
C244 C243 H243 120.0 . . ?
C242 C243 H243 120.1 . . ?
C243 C244 C245 120.2(3) . . ?
C243 C244 H244 119.9 . . ?
C245 C244 H244 119.9 . . ?
C244 C245 C246 120.2(4) . . ?
C244 C245 H245 119.9 . . ?
C246 C245 H245 119.9 . . ?
C241 C246 C245 120.2(3) . . ?
C241 C246 H246 119.9 . . ?
C245 C246 H246 119.9 . . ?
C256 C251 C252 118.0(3) . . ?
C256 C251 P22 124.2(3) . . ?
C252 C251 P22 117.7(3) . . ?
C253 C252 C251 121.0(4) . . ?
C253 C252 H252 119.5 . . ?
C251 C252 H252 119.5 . . ?
C254 C253 C252 120.0(4) . . ?
C254 C253 H253 120.0 . . ?
C252 C253 H253 120.0 . . ?
C253 C254 C255 120.2(4) . . ?
C253 C254 H254 119.9 . . ?
C255 C254 H254 119.9 . . ?
C254 C255 C256 120.2(4) . . ?
C254 C255 H255 119.9 . . ?
C256 C255 H255 119.9 . . ?
C251 C256 C255 120.6(4) . . ?
C251 C256 H256 119.7 . . ?
C255 C256 H256 119.7 . . ?

loop_
_geom_bond_atom_site_label_1
_geom_bond_atom_site_label_2
_geom_bond_distance
_geom_bond_site_symmetry_2
_geom_bond_publ_flag
Ru1 N1 2.193(3) . ?
Ru1 Cl11 2.3304(8) . ?
Ru1 P12 2.3325(8) . ?
Ru1 Cl12 2.3632(8) . ?
Ru1 Cl13 2.3807(9) . ?
Ru1 P11 2.4289(9) . ?
P11 C121 1.824(4) . ?
P11 C131 1.836(3) . ?
P11 C11 1.848(3) . ?
P12 C151 1.827(3) . ?
P12 C14 1.832(3) . ?
P12 C141 1.842(3) . ?
N1 C111 1.343(5) . ?
N1 C115 1.345(5) . ?
C11 C12 1.522(5) . ?
C11 H11A 0.9700 . ?
C11 H11B 0.9700 . ?
C12 C13 1.522(5) . ?
C12 H12A 0.9700 . ?
C12 H12B 0.9700 . ?
C13 C14 1.542(5) . ?
C13 H13A 0.9700 . ?
C13 H13B 0.9700 . ?
C14 H14A 0.9700 . ?
C14 H14B 0.9700 . ?
C111 C112 1.376(5) . ?
C111 H111 0.9300 . ?
C112 C113 1.382(7) . ?
C112 H112 0.9300 . ?
C113 C114 1.371(7) . ?
C113 H113 0.9300 . ?
C114 C115 1.374(6) . ?
C114 H114 0.9300 . ?
C115 H115 0.9300 . ?
C121 C126 1.386(5) . ?
C121 C122 1.391(5) . ?
C122 C123 1.377(6) . ?
C122 H122 0.9300 . ?
C123 C124 1.366(7) . ?
C123 H123 0.9300 . ?
C124 C125 1.374(8) . ?
C124 H124 0.9300 . ?
C125 C126 1.388(6) . ?
C125 H125 0.9300 . ?
C126 H126 0.9300 . ?
C131 C136 1.384(5) . ?
C131 C132 1.401(5) . ?
C132 C133 1.383(5) . ?
C132 H132 0.9300 . ?
C133 C134 1.373(6) . ?
C133 H133 0.9300 . ?
C134 C135 1.371(6) . ?
C134 H134 0.9300 . ?
C135 C136 1.379(5) . ?
C135 H135 0.9300 . ?
C136 H136 0.9300 . ?
C141 C146 1.386(5) . ?
C141 C142 1.398(5) . ?
C142 C143 1.392(5) . ?
C142 H142 0.9300 . ?
C143 C144 1.367(6) . ?
C143 H143 0.9300 . ?
C144 C145 1.370(6) . ?
C144 H144 0.9300 . ?
C145 C146 1.392(5) . ?
C145 H145 0.9300 . ?
C146 H146 0.9300 . ?
C151 C152 1.386(5) . ?
C151 C156 1.389(5) . ?
C152 C153 1.392(5) . ?
C152 H152 0.9300 . ?
C153 C154 1.373(7) . ?
C153 H153 0.9300 . ?
C154 C155 1.360(7) . ?
C154 H154 0.9300 . ?
C155 C156 1.383(5) . ?
C155 H155 0.9300 . ?
C156 H156 0.9300 . ?
Ru2 N2 2.220(3) . ?
Ru2 P22 2.3278(8) . ?
Ru2 Cl21 2.3405(8) . ?
Ru2 Cl22 2.3410(8) . ?
Ru2 Cl23 2.3760(8) . ?
Ru2 P21 2.4025(9) . ?
P21 C221 1.821(4) . ?
P21 C21 1.836(3) . ?
P21 C231 1.843(4) . ?
P22 C24 1.830(3) . ?
P22 C241 1.831(3) . ?
P22 C251 1.837(3) . ?
N2 C211 1.340(5) . ?
N2 C215 1.341(4) . ?
C21 C22 1.529(5) . ?
C21 H21A 0.9700 . ?
C21 H21B 0.9700 . ?
C22 C23 1.531(6) . ?
C22 H22A 0.9700 . ?
C22 H22B 0.9700 . ?
C23 C24 1.545(5) . ?
C23 H23A 0.9700 . ?
C23 H23B 0.9700 . ?
C24 H24A 0.9700 . ?
C24 H24B 0.9700 . ?
C211 C212 1.374(5) . ?
C211 H211 0.9300 . ?
C212 C213 1.370(6) . ?
C212 H212 0.9300 . ?
C213 C214 1.362(7) . ?
C213 H213 0.9300 . ?
C214 C215 1.380(6) . ?
C214 H214 0.9300 . ?
C215 H215 0.9300 . ?
C221 C222 1.392(5) . ?
C221 C226 1.394(5) . ?
C222 C223 1.376(6) . ?
C222 H222 0.9300 . ?
C223 C224 1.367(7) . ?
C223 H223 0.9300 . ?
C224 C225 1.382(7) . ?
C224 H224 0.9300 . ?
C225 C226 1.370(6) . ?
C225 H225 0.9300 . ?
C226 H226 0.9300 . ?
C231 C236 1.387(5) . ?
C231 C232 1.394(5) . ?
C232 C233 1.392(6) . ?
C232 H232 0.9300 . ?
C233 C234 1.370(7) . ?
C233 H233 0.9300 . ?
C234 C235 1.371(6) . ?
C234 H234 0.9300 . ?
C235 C236 1.382(5) . ?
C235 H235 0.9300 . ?
C236 H236 0.9300 . ?
C241 C246 1.386(5) . ?
C241 C242 1.388(5) . ?
C242 C243 1.393(5) . ?
C242 H242 0.9300 . ?
C243 C244 1.372(6) . ?
C243 H243 0.9300 . ?
C244 C245 1.376(5) . ?
C244 H244 0.9300 . ?
C245 C246 1.394(5) . ?
C245 H245 0.9300 . ?
C246 H246 0.9300 . ?
C251 C256 1.383(5) . ?
C251 C252 1.403(5) . ?
C252 C253 1.385(5) . ?
C252 H252 0.9300 . ?
C253 C254 1.363(6) . ?
C253 H253 0.9300 . ?
C254 C255 1.380(6) . ?
C254 H254 0.9300 . ?
C255 C256 1.391(5) . ?
C255 H255 0.9300 . ?
C256 H256 0.9300 . ?

loop_
_geom_torsion_atom_site_label_1
_geom_torsion_atom_site_label_2
_geom_torsion_atom_site_label_3
_geom_torsion_atom_site_label_4
_geom_torsion
_geom_torsion_site_symmetry_1
_geom_torsion_site_symmetry_2
_geom_torsion_site_symmetry_3
_geom_torsion_site_symmetry_4
_geom_torsion_publ_flag
N1 Ru1 P11 C121 5.68(15) . . . . ?
Cl11 Ru1 P11 C121 93.66(13) . . . . ?
P12 Ru1 P11 C121 -174.33(13) . . . . ?
Cl12 Ru1 P11 C121 -84.91(13) . . . . ?
Cl13 Ru1 P11 C121 -18.9(3) . . . . ?
N1 Ru1 P11 C131 -116.69(15) . . . . ?
Cl11 Ru1 P11 C131 -28.71(13) . . . . ?
P12 Ru1 P11 C131 63.30(13) . . . . ?
Cl12 Ru1 P11 C131 152.72(13) . . . . ?
Cl13 Ru1 P11 C131 -141.3(3) . . . . ?
N1 Ru1 P11 C11 118.68(15) . . . . ?
Cl11 Ru1 P11 C11 -153.34(13) . . . . ?
P12 Ru1 P11 C11 -61.33(13) . . . . ?
Cl12 Ru1 P11 C11 28.09(13) . . . . ?
Cl13 Ru1 P11 C11 94.1(3) . . . . ?
N1 Ru1 P12 C151 65.2(10) . . . . ?
Cl11 Ru1 P12 C151 -22.24(13) . . . . ?
Cl12 Ru1 P12 C151 159.28(13) . . . . ?
Cl13 Ru1 P12 C151 67.84(13) . . . . ?
P11 Ru1 P12 C151 -114.68(13) . . . . ?
N1 Ru1 P12 C14 -176(9) . . . . ?
Cl11 Ru1 P12 C14 96.97(13) . . . . ?
Cl12 Ru1 P12 C14 -81.50(13) . . . . ?
Cl13 Ru1 P12 C14 -172.95(13) . . . . ?
P11 Ru1 P12 C14 4.53(13) . . . . ?
N1 Ru1 P12 C141 -52.6(10) . . . . ?
Cl11 Ru1 P12 C141 -140.03(12) . . . . ?
Cl12 Ru1 P12 C141 41.49(12) . . . . ?
Cl13 Ru1 P12 C141 -49.95(13) . . . . ?
P11 Ru1 P12 C141 127.53(12) . . . . ?
Cl11 Ru1 N1 C111 151.0(3) . . . . ?
P12 Ru1 N1 C111 63.4(11) . . . . ?
Cl12 Ru1 N1 C111 -30.7(3) . . . . ?
Cl13 Ru1 N1 C111 60.7(3) . . . . ?
P11 Ru1 N1 C111 -116.8(3) . . . . ?
Cl11 Ru1 N1 C115 -30.4(3) . . . . ?
P12 Ru1 N1 C115 -118.0(9) . . . . ?
Cl12 Ru1 N1 C115 148.0(3) . . . . ?
Cl13 Ru1 N1 C115 -120.6(3) . . . . ?
P11 Ru1 N1 C115 61.9(3) . . . . ?
C121 P11 C11 C12 -158.4(3) . . . . ?
C131 P11 C11 C12 -53.0(3) . . . . ?
Ru1 P11 C11 C12 82.5(3) . . . . ?
P11 C11 C12 C13 -64.5(4) . . . . ?
C11 C12 C13 C14 78.5(4) . . . . ?
C12 C13 C14 P12 -110.3(3) . . . . ?
C151 P12 C14 C13 -165.9(3) . . . . ?
C141 P12 C14 C13 -63.4(3) . . . . ?
Ru1 P12 C14 C13 68.8(3) . . . . ?
C115 N1 C111 C112 -2.3(6) . . . . ?
Ru1 N1 C111 C112 176.4(3) . . . . ?
N1 C111 C112 C113 -0.1(7) . . . . ?
C111 C112 C113 C114 2.4(7) . . . . ?
C112 C113 C114 C115 -2.1(7) . . . . ?
C111 N1 C115 C114 2.6(6) . . . . ?
Ru1 N1 C115 C114 -176.1(3) . . . . ?
C113 C114 C115 N1 -0.4(7) . . . . ?
C131 P11 C121 C126 23.7(4) . . . . ?
C11 P11 C121 C126 127.6(3) . . . . ?
Ru1 P11 C121 C126 -109.7(3) . . . . ?
C131 P11 C121 C122 -157.8(3) . . . . ?
C11 P11 C121 C122 -53.9(3) . . . . ?
Ru1 P11 C121 C122 68.8(3) . . . . ?
C126 C121 C122 C123 0.2(6) . . . . ?
P11 C121 C122 C123 -178.4(3) . . . . ?
C121 C122 C123 C124 -0.7(7) . . . . ?
C122 C123 C124 C125 0.6(9) . . . . ?
C123 C124 C125 C126 0.1(9) . . . . ?
C122 C121 C126 C125 0.5(7) . . . . ?
P11 C121 C126 C125 179.0(4) . . . . ?
C124 C125 C126 C121 -0.7(8) . . . . ?
C121 P11 C131 C136 -130.7(3) . . . . ?
C11 P11 C131 C136 126.2(3) . . . . ?
Ru1 P11 C131 C136 -4.8(4) . . . . ?
C121 P11 C131 C132 53.1(3) . . . . ?
C11 P11 C131 C132 -50.0(3) . . . . ?
Ru1 P11 C131 C132 179.0(2) . . . . ?
C136 C131 C132 C133 -0.5(6) . . . . ?
P11 C131 C132 C133 175.8(3) . . . . ?
C131 C132 C133 C134 0.3(6) . . . . ?
C132 C133 C134 C135 -0.1(7) . . . . ?
C133 C134 C135 C136 0.2(7) . . . . ?
C134 C135 C136 C131 -0.4(6) . . . . ?
C132 C131 C136 C135 0.6(6) . . . . ?
P11 C131 C136 C135 -175.6(3) . . . . ?
C151 P12 C141 C146 -108.8(3) . . . . ?
C14 P12 C141 C146 145.8(3) . . . . ?
Ru1 P12 C141 C146 16.4(3) . . . . ?
C151 P12 C141 C142 66.8(3) . . . . ?
C14 P12 C141 C142 -38.6(3) . . . . ?
Ru1 P12 C141 C142 -168.0(2) . . . . ?
C146 C141 C142 C143 -1.1(5) . . . . ?
P12 C141 C142 C143 -177.0(3) . . . . ?
C141 C142 C143 C144 1.4(6) . . . . ?
C142 C143 C144 C145 -0.1(6) . . . . ?
C143 C144 C145 C146 -1.6(6) . . . . ?
C142 C141 C146 C145 -0.5(5) . . . . ?
P12 C141 C146 C145 175.0(3) . . . . ?
C144 C145 C146 C141 1.9(6) . . . . ?
C14 P12 C151 C152 -22.8(3) . . . . ?
C141 P12 C151 C152 -127.4(3) . . . . ?
Ru1 P12 C151 C152 103.3(3) . . . . ?
C14 P12 C151 C156 155.9(3) . . . . ?
C141 P12 C151 C156 51.3(3) . . . . ?
Ru1 P12 C151 C156 -78.0(3) . . . . ?
C156 C151 C152 C153 -0.9(5) . . . . ?
P12 C151 C152 C153 177.9(3) . . . . ?
C151 C152 C153 C154 0.6(6) . . . . ?
C152 C153 C154 C155 0.6(6) . . . . ?
C153 C154 C155 C156 -1.4(7) . . . . ?
C154 C155 C156 C151 1.1(6) . . . . ?
C152 C151 C156 C155 0.0(6) . . . . ?
P12 C151 C156 C155 -178.7(3) . . . . ?
N2 Ru2 P21 C221 -3.16(14) . . . . ?
P22 Ru2 P21 C221 176.87(12) . . . . ?
Cl21 Ru2 P21 C221 -91.22(12) . . . . ?
Cl22 Ru2 P21 C221 84.60(12) . . . . ?
Cl23 Ru2 P21 C221 11.8(5) . . . . ?
N2 Ru2 P21 C21 113.78(16) . . . . ?
P22 Ru2 P21 C21 -66.18(15) . . . . ?
Cl21 Ru2 P21 C21 25.73(15) . . . . ?
Cl22 Ru2 P21 C21 -158.46(15) . . . . ?
Cl23 Ru2 P21 C21 128.8(4) . . . . ?
N2 Ru2 P21 C231 -120.10(15) . . . . ?
P22 Ru2 P21 C231 59.94(13) . . . . ?
Cl21 Ru2 P21 C231 151.85(13) . . . . ?
Cl22 Ru2 P21 C231 -32.34(13) . . . . ?
Cl23 Ru2 P21 C231 -105.1(5) . . . . ?
N2 Ru2 P22 C24 -163.8(7) . . . . ?
Cl21 Ru2 P22 C24 -72.08(13) . . . . ?
Cl22 Ru2 P22 C24 102.95(13) . . . . ?
Cl23 Ru2 P22 C24 -165.18(13) . . . . ?
P21 Ru2 P22 C24 15.83(13) . . . . ?
N2 Ru2 P22 C241 74.8(7) . . . . ?
Cl21 Ru2 P22 C241 166.54(12) . . . . ?
Cl22 Ru2 P22 C241 -18.44(12) . . . . ?
Cl23 Ru2 P22 C241 73.44(12) . . . . ?
P21 Ru2 P22 C241 -105.56(12) . . . . ?
N2 Ru2 P22 C251 -41.8(7) . . . . ?
Cl21 Ru2 P22 C251 50.00(13) . . . . ?
Cl22 Ru2 P22 C251 -134.97(12) . . . . ?
Cl23 Ru2 P22 C251 -43.10(12) . . . . ?
P21 Ru2 P22 C251 137.91(12) . . . . ?
P22 Ru2 N2 C211 -63.9(8) . . . . ?
Cl21 Ru2 N2 C211 -155.9(3) . . . . ?
Cl22 Ru2 N2 C211 29.6(3) . . . . ?
Cl23 Ru2 N2 C211 -62.6(3) . . . . ?
P21 Ru2 N2 C211 116.4(3) . . . . ?
P22 Ru2 N2 C215 113.8(7) . . . . ?
Cl21 Ru2 N2 C215 21.8(3) . . . . ?
Cl22 Ru2 N2 C215 -152.8(3) . . . . ?
Cl23 Ru2 N2 C215 115.1(3) . . . . ?
P21 Ru2 N2 C215 -65.9(3) . . . . ?
C221 P21 C21 C22 -162.2(3) . . . . ?
C231 P21 C21 C22 -58.1(3) . . . . ?
Ru2 P21 C21 C22 77.0(3) . . . . ?
P21 C21 C22 C23 -60.6(5) . . . . ?
C21 C22 C23 C24 82.7(5) . . . . ?
C22 C23 C24 P22 -108.7(3) . . . . ?
C241 P22 C24 C23 -177.4(3) . . . . ?
C251 P22 C24 C23 -75.8(3) . . . . ?
Ru2 P22 C24 C23 55.6(3) . . . . ?
C215 N2 C211 C212 0.5(6) . . . . ?
Ru2 N2 C211 C212 178.3(4) . . . . ?
N2 C211 C212 C213 -1.4(7) . . . . ?
C211 C212 C213 C214 1.1(8) . . . . ?
C212 C213 C214 C215 0.1(8) . . . . ?
C211 N2 C215 C214 0.7(6) . . . . ?
Ru2 N2 C215 C214 -177.0(4) . . . . ?
C213 C214 C215 N2 -1.0(8) . . . . ?
C21 P21 C221 C222 -16.0(4) . . . . ?
C231 P21 C221 C222 -121.7(4) . . . . ?
Ru2 P21 C221 C222 109.0(3) . . . . ?
C21 P21 C221 C226 166.0(3) . . . . ?
C231 P21 C221 C226 60.3(3) . . . . ?
Ru2 P21 C221 C226 -69.0(3) . . . . ?
C226 C221 C222 C223 -1.1(7) . . . . ?
P21 C221 C222 C223 -179.1(4) . . . . ?
C221 C222 C223 C224 2.0(8) . . . . ?
C222 C223 C224 C225 -1.6(9) . . . . ?
C223 C224 C225 C226 0.4(9) . . . . ?
C224 C225 C226 C221 0.4(8) . . . . ?
C222 C221 C226 C225 -0.1(7) . . . . ?
P21 C221 C226 C225 178.0(4) . . . . ?
C221 P21 C231 C236 -134.9(3) . . . . ?
C21 P21 C231 C236 118.9(3) . . . . ?
Ru2 P21 C231 C236 -13.3(3) . . . . ?
C221 P21 C231 C232 46.6(3) . . . . ?
C21 P21 C231 C232 -59.6(3) . . . . ?
Ru2 P21 C231 C232 168.3(3) . . . . ?
C236 C231 C232 C233 0.9(6) . . . . ?
P21 C231 C232 C233 179.4(3) . . . . ?
C231 C232 C233 C234 -0.7(7) . . . . ?
C232 C233 C234 C235 0.7(7) . . . . ?
C233 C234 C235 C236 -0.8(6) . . . . ?
C234 C235 C236 C231 1.0(6) . . . . ?
C232 C231 C236 C235 -1.0(5) . . . . ?
P21 C231 C236 C235 -179.5(3) . . . . ?
C24 P22 C241 C246 166.0(3) . . . . ?
C251 P22 C241 C246 62.8(3) . . . . ?
Ru2 P22 C241 C246 -65.3(3) . . . . ?
C24 P22 C241 C242 -9.4(3) . . . . ?
C251 P22 C241 C242 -112.6(3) . . . . ?
Ru2 P22 C241 C242 119.2(3) . . . . ?
C246 C241 C242 C243 -0.2(5) . . . . ?
P22 C241 C242 C243 175.2(3) . . . . ?
C241 C242 C243 C244 0.0(6) . . . . ?
C242 C243 C244 C245 -0.2(6) . . . . ?
C243 C244 C245 C246 0.6(6) . . . . ?
C242 C241 C246 C245 0.6(5) . . . . ?
P22 C241 C246 C245 -175.1(3) . . . . ?
C244 C245 C246 C241 -0.8(6) . . . . ?
C24 P22 C251 C256 115.0(3) . . . . ?
C241 P22 C251 C256 -139.4(3) . . . . ?
Ru2 P22 C251 C256 -14.9(3) . . . . ?
C24 P22 C251 C252 -65.1(3) . . . . ?
C241 P22 C251 C252 40.5(3) . . . . ?
Ru2 P22 C251 C252 165.0(2) . . . . ?
C256 C251 C252 C253 1.0(5) . . . . ?
P22 C251 C252 C253 -178.9(3) . . . . ?
C251 C252 C253 C254 -0.6(6) . . . . ?
C252 C253 C254 C255 -0.2(6) . . . . ?
C253 C254 C255 C256 0.5(6) . . . . ?
C252 C251 C256 C255 -0.7(5) . . . . ?
P22 C251 C256 C255 179.2(3) . . . . ?
C254 C255 C256 C251 -0.1(6) . . . . ?
